data_7011582
loop_
_publ_author_name
'Lobana, Tarlok S.'
'Hundal, Geeta'

_publ_section_title
;
 Metal--selenium interactions: synthesis and crystal structure of an
 unusual coordination polymer
 [tetraiodo-bis{1,2-bis(diphenylselenophosphinyl)ethane}tetracopper(i)]n
;
_journal_issue 10
_journal_name_full 'Journal of the Chemical Society, Dalton Transactions'
_journal_page_first 2203
_journal_page_last 2206
_journal_paper_doi 10.1039/b201871n
_journal_year 2002
_chemical_formula_sum 'C26 H24 Cu2 I2 P2 Se2'
_chemical_formula_weight 937.19
_chemical_name_systematic ?
_space_group_IT_number 2
_symmetry_cell_setting triclinic
_symmetry_space_group_name_Hall '-P 1'
_symmetry_space_group_name_H-M 'P -1'
_atom_sites_solution_hydrogens geom
_atom_sites_solution_primary direct
_atom_sites_solution_secondary difmap
_audit_creation_method SHELXL
_cell_angle_alpha 94.62(3)
_cell_angle_beta 95.43(3)
_cell_angle_gamma 107.88(3)
_cell_formula_units_Z 2
_cell_length_a 10.617(2)
_cell_length_b 10.753(2)
_cell_length_c 13.466(3)
_cell_measurement_temperature 293(2)
_cell_volume 1446.7(6)
_computing_structure_refinement 'SHELXL-93 (Sheldrick, 1993)'
_computing_structure_solution 'SHELXS-86 (Sheldrick, 1990)'
_diffrn_ambient_temperature 293(2)
_diffrn_radiation_monochromator graphite
_diffrn_radiation_source 'fine-focus sealed tube'
_diffrn_radiation_type MoK\a
_diffrn_radiation_wavelength 0.71073
_diffrn_reflns_av_R_equivalents 0.0271
_diffrn_reflns_av_sigmaI/netI 0.0448
_diffrn_reflns_limit_h_max 7
_diffrn_reflns_limit_h_min 0
_diffrn_reflns_limit_k_max 12
_diffrn_reflns_limit_k_min -12
_diffrn_reflns_limit_l_max 15
_diffrn_reflns_limit_l_min -16
_diffrn_reflns_number 4110
_diffrn_reflns_theta_max 25.00
_diffrn_reflns_theta_min 1.53
_exptl_absorpt_coefficient_mu 6.245
_exptl_crystal_density_diffrn 2.151
_exptl_crystal_F_000 884
_exptl_crystal_size_max 0.30
_exptl_crystal_size_mid 0.30
_exptl_crystal_size_min 0.25
_refine_diff_density_max 0.454
_refine_diff_density_min -1.704
_refine_diff_density_rms 0.317
_refine_ls_extinction_method none
_refine_ls_goodness_of_fit_all 1.112
_refine_ls_goodness_of_fit_obs 0.953
_refine_ls_matrix_type full
_refine_ls_number_parameters 307
_refine_ls_number_reflns 3808
_refine_ls_number_restraints 0
_refine_ls_restrained_S_all 1.159
_refine_ls_restrained_S_obs 0.953
_refine_ls_R_factor_all 0.0597
_refine_ls_R_factor_obs 0.0382
_refine_ls_shift/esd_max 1.996
_refine_ls_shift/esd_mean 0.204
_refine_ls_structure_factor_coef Fsqd
_refine_ls_weighting_details 'w==1/[\s^2^(Fo^2^)+(0.0764P)^2^+1.7553P] where P==(Fo^2^+2Fc^2^)/3'
_refine_ls_weighting_scheme calc
_refine_ls_wR_factor_all 0.1413
_refine_ls_wR_factor_obs 0.1021
_reflns_number_observed 3003
_reflns_number_total 3809
_reflns_observed_criterion >2sigma(I)
_cod_data_source_file b201871n.txt
_cod_data_source_block CUPOLY
_cod_depositor_comments
;
The following automatic conversions were performed:
'_symmetry_cell_setting' value 'TRICLINIC' changed to 'triclinic'
according to '/home/saulius/struct/CIF-dictionaries/cif_core.dic'
dictionary named 'cif_core.dic' version 2.4.1 from 2010-06-29.

Automatic conversion script
Id: cif_fix_enum 1527 2010-12-29 10:47:43Z saulius 

The following automatic conversions were performed:

'_refine_ls_weighting_scheme' value 'calc
w==1/[\s^2^(Fo^2^)+(0.0764P)^2^+1.7553P] where P==(Fo^2^+2Fc^2^)/3'
was changed to 'calc'. New tag '_refine_ls_weighting_details' was
created. The value of the new tag was set to
'w==1/[\s^2^(Fo^2^)+(0.0764P)^2^+1.7553P] where P==(Fo^2^+2Fc^2^)/3'.

Automatic conversion script
Id: cif_fix_values 3143 2015-03-26 13:38:13Z robertas 
;
_cod_original_cell_volume 1446.7(5)
_cod_original_sg_symbol_H-M P-1
_cod_database_code 7011582

loop_
_symmetry_equiv_pos_as_xyz
'x, y, z'
'-x, -y, -z'

loop_
_atom_site_aniso_label
_atom_site_aniso_U_11
_atom_site_aniso_U_22
_atom_site_aniso_U_33
_atom_site_aniso_U_23
_atom_site_aniso_U_13
_atom_site_aniso_U_12
Cu1 0.144(2) 0.0744(10) 0.0331(8) -0.0005(7) -0.0093(9) 0.0507(12)
Cu2 0.0671(13) 0.0574(8) 0.0314(6) -0.0026(5) -0.0033(6) 0.0268(7)
P1 0.033(2) 0.0249(10) 0.0245(11) 0.0049(8) 0.0037(10) 0.0097(10)
P2 0.030(2) 0.0311(11) 0.0206(10) 0.0025(8) 0.0016(10) 0.0061(11)
Se1 0.0325(9) 0.0323(5) 0.0388(5) 0.0105(4) 0.0057(5) 0.0116(4)
Se2 0.0471(10) 0.0623(6) 0.0244(5) 0.0069(4) 0.0059(5) 0.0303(6)
I1 0.0654(7) 0.0299(3) 0.0466(4) 0.0092(3) 0.0172(4) 0.0149(3)
I2 0.0458(7) 0.0819(5) 0.0303(3) -0.0057(3) -0.0028(3) 0.0355(4)
C1 0.052(9) 0.026(4) 0.027(4) 0.000(3) 0.004(5) 0.020(5)
C2 0.044(9) 0.043(5) 0.032(5) -0.005(4) -0.001(5) 0.018(5)
C3 0.032(9) 0.048(6) 0.050(6) -0.007(5) 0.008(5) -0.003(5)
C4 0.061(12) 0.036(5) 0.047(6) 0.001(5) 0.022(7) 0.008(6)
C5 0.043(10) 0.038(5) 0.049(6) 0.013(4) 0.016(6) 0.017(5)
C6 0.018(7) 0.032(5) 0.044(5) 0.018(4) 0.013(5) 0.003(4)
C7 0.039(8) 0.044(5) 0.027(5) 0.002(4) 0.003(5) 0.020(5)
C8 0.047(9) 0.046(6) 0.037(5) 0.002(4) 0.007(5) -0.002(5)
C9 0.033(9) 0.082(8) 0.030(5) -0.005(5) 0.009(5) -0.015(6)
C10 0.037(10) 0.116(12) 0.031(6) 0.020(7) 0.009(5) 0.012(8)
C11 0.072(12) 0.094(9) 0.041(6) 0.030(6) 0.003(6) 0.037(8)
C12 0.043(9) 0.063(7) 0.043(6) 0.014(5) 0.010(5) 0.028(6)
C13 0.051(10) 0.029(5) 0.025(4) 0.005(3) 0.000(5) 0.009(5)
C14 0.066(11) 0.069(8) 0.073(8) 0.046(7) 0.039(7) 0.033(7)
C15 0.094(15) 0.063(7) 0.073(9) 0.050(7) 0.033(8) 0.028(8)
C16 0.062(12) 0.046(6) 0.059(7) 0.017(5) -0.001(7) 0.032(7)
C17 0.049(11) 0.047(6) 0.106(10) 0.032(7) 0.021(8) 0.021(6)
C18 0.058(12) 0.051(6) 0.068(8) 0.031(6) 0.015(7) 0.024(7)
C19 0.017(8) 0.037(5) 0.027(4) 0.000(4) 0.001(4) 0.007(5)
C20 0.014(9) 0.089(9) 0.044(6) -0.011(6) 0.011(5) -0.005(6)
C21 0.052(12) 0.119(12) 0.070(9) -0.029(8) -0.023(8) 0.020(9)
C22 0.099(15) 0.085(9) 0.036(6) -0.015(6) -0.023(8) 0.048(9)
C23 0.087(13) 0.060(7) 0.031(6) -0.008(5) 0.002(6) 0.023(7)
C24 0.038(9) 0.054(6) 0.036(5) -0.008(4) 0.010(5) 0.004(5)
C25 0.030(8) 0.029(4) 0.031(5) 0.008(3) 0.000(4) 0.006(4)
C26 0.040(8) 0.022(4) 0.029(5) 0.002(3) -0.001(4) -0.001(4)

loop_
_atom_site_label
_atom_site_type_symbol
_atom_site_fract_x
_atom_site_fract_y
_atom_site_fract_z
_atom_site_U_iso_or_equiv
_atom_site_thermal_displace_type
_atom_site_occupancy
_atom_site_calc_flag
_atom_site_refinement_flags
_atom_site_disorder_group
Cu1 Cu 0.1107(2) -0.5374(2) 0.03571(10) 0.0818(7) Uani 1 d . .
Cu2 Cu 0.1824(2) -0.45284(13) 0.21686(9) 0.0514(4) Uani 1 d . .
P1 P 0.5098(3) -0.3382(2) 0.1181(2) 0.0271(7) Uani 1 d . .
P2 P 0.1487(3) -0.3226(2) 0.4611(2) 0.0282(7) Uani 1 d . .
Se1 Se 0.31581(11) -0.31324(8) 0.09462(7) 0.0338(3) Uani 1 d . .
Se2 Se 0.27585(12) -0.40809(10) 0.38701(7) 0.0414(3) Uani 1 d . .
I1 I 0.17071(8) -0.69758(6) 0.15064(5) 0.0464(3) Uani 1 d . .
I2 I -0.05276(8) -0.42375(8) 0.15202(5) 0.0504(3) Uani 1 d . .
C1 C 0.6291(12) -0.2037(8) 0.0711(6) 0.033(3) Uani 1 d . .
C2 C 0.7623(12) -0.1616(9) 0.1118(7) 0.040(3) Uani 1 d . .
H2A H 0.7914(12) -0.2040(9) 0.1624(7) 0.048 Uiso 1 calc R .
C3 C 0.8535(12) -0.0541(10) 0.0763(8) 0.047(3) Uani 1 d . .
H3A H 0.9437(12) -0.0267(10) 0.1009(8) 0.057 Uiso 1 calc R .
C4 C 0.8047(14) 0.0090(10) 0.0039(8) 0.049(4) Uani 1 d . .
H4A H 0.8626(14) 0.0828(10) -0.0178(8) 0.059 Uiso 1 calc R .
C5 C 0.6736(13) -0.0341(9) -0.0367(8) 0.041(3) Uani 1 d . .
H5A H 0.6439(13) 0.0082(9) -0.0871(8) 0.050 Uiso 1 calc R .
C6 C 0.5866(10) -0.1391(8) -0.0030(7) 0.031(3) Uani 1 d . .
H6A H 0.4974(10) -0.1676(8) -0.0303(7) 0.037 Uiso 1 calc R .
C7 C 0.5697(11) -0.3313(9) 0.2492(6) 0.035(3) Uani 1 d . .
C8 C 0.5947(12) -0.2143(10) 0.3108(7) 0.048(3) Uani 1 d . .
H8A H 0.5817(12) -0.1412(10) 0.2845(7) 0.057 Uiso 1 calc R .
C9 C 0.6391(12) -0.2076(13) 0.4117(7) 0.056(4) Uani 1 d . .
H9A H 0.6638(12) -0.1273(13) 0.4518(7) 0.068 Uiso 1 calc R .
C10 C 0.6470(13) -0.3171(15) 0.4533(8) 0.063(4) Uani 1 d . .
H10A H 0.6734(13) -0.3121(15) 0.5217(8) 0.075 Uiso 1 calc R .
C11 C 0.6159(14) -0.4343(14) 0.3936(8) 0.066(4) Uani 1 d . .
H11A H 0.6201(14) -0.5091(14) 0.4220(8) 0.079 Uiso 1 calc R .
C12 C 0.5785(12) -0.4427(11) 0.2920(8) 0.046(3) Uani 1 d . .
H12A H 0.5592(12) -0.5225(11) 0.2520(8) 0.056 Uiso 1 calc R .
C13 C 0.1110(13) -0.1912(8) 0.4015(6) 0.036(3) Uani 1 d . .
C14 C 0.2064(14) -0.1155(11) 0.3455(9) 0.062(4) Uani 1 d . .
H14A H 0.2831(14) -0.1369(11) 0.3357(9) 0.075 Uiso 1 calc R .
C15 C 0.1832(17) -0.0082(12) 0.3054(9) 0.072(5) Uani 1 d . .
H15A H 0.2463(17) 0.0438(12) 0.2698(9) 0.086 Uiso 1 calc R .
C16 C 0.0705(15) 0.0215(10) 0.3173(8) 0.052(4) Uani 1 d . .
H16A H 0.0559(15) 0.0929(10) 0.2892(8) 0.063 Uiso 1 calc R .
C17 C -0.0252(14) -0.0551(11) 0.3722(11) 0.064(4) Uani 1 d . .
H17A H -0.1029(14) -0.0352(11) 0.3811(11) 0.077 Uiso 1 calc R .
C18 C -0.0009(15) -0.1586(11) 0.4117(9) 0.056(4) Uani 1 d . .
H18A H -0.0642(15) -0.2098(11) 0.4475(9) 0.067 Uiso 1 calc R .
C19 C 0.2251(10) -0.2529(8) 0.5885(6) 0.028(3) Uani 1 d . .
C20 C 0.3599(12) -0.1945(12) 0.6058(8) 0.054(4) Uani 1 d . .
H20A H 0.4120(12) -0.1925(12) 0.5539(8) 0.065 Uiso 1 calc R .
C21 C 0.4182(16) -0.1378(15) 0.7025(11) 0.086(5) Uani 1 d . .
H21A H 0.5102(16) -0.0988(15) 0.7154(11) 0.103 Uiso 1 calc R .
C22 C 0.3418(18) -0.1388(13) 0.7784(9) 0.072(5) Uani 1 d . .
H22A H 0.3819(18) -0.1011(13) 0.8428(9) 0.087 Uiso 1 calc R .
C23 C 0.2042(16) -0.1961(11) 0.7598(8) 0.061(4) Uani 1 d . .
H23A H 0.1512(16) -0.1953(11) 0.8109(8) 0.073 Uiso 1 calc R .
C24 C 0.1483(12) -0.2534(10) 0.6654(7) 0.046(3) Uani 1 d . .
H24A H 0.0565(12) -0.2937(10) 0.6526(7) 0.055 Uiso 1 calc R .
C25 C 0.5178(11) -0.4919(8) 0.0576(6) 0.031(3) Uani 1 d . .
H25A H 0.6073(11) -0.4964(8) 0.0731(6) 0.037 Uiso 1 calc R .
H25B H 0.4570(11) -0.5644(8) 0.0848(6) 0.037 Uiso 1 calc R .
C26 C -0.0108(10) -0.4431(7) 0.4720(7) 0.033(3) Uani 1 d . .
H26A H -0.0643(10) -0.4013(7) 0.5085(7) 0.040 Uiso 1 calc R .
H26B H -0.0585(10) -0.4781(7) 0.4056(7) 0.040 Uiso 1 calc R .

loop_
_atom_type_symbol
_atom_type_description
_atom_type_scat_dispersion_real
_atom_type_scat_dispersion_imag
_atom_type_scat_source
C C 0.0033 0.0016 'International Tables Vol C Tables 4.2.6.8 and 6.1.1.4'
H H 0.0000 0.0000 'International Tables Vol C Tables 4.2.6.8 and 6.1.1.4'
Cu Cu 0.3201 1.2651 'International Tables Vol C Tables 4.2.6.8 and 6.1.1.4'
I I -0.4742 1.8119 'International Tables Vol C Tables 4.2.6.8 and 6.1.1.4'
P P 0.1023 0.0942 'International Tables Vol C Tables 4.2.6.8 and 6.1.1.4'
Se Se -0.0929 2.2259 'International Tables Vol C Tables 4.2.6.8 and 6.1.1.4'

loop_
_geom_angle_atom_site_label_1
_geom_angle_atom_site_label_2
_geom_angle_atom_site_label_3
_geom_angle
_geom_angle_site_symmetry_1
_geom_angle_site_symmetry_3
_geom_angle_publ_flag
Cu2 Cu1 I2 168.86(8) . 2_545 ?
Cu2 Cu1 I1 63.42(5) . . ?
I2 Cu1 I1 126.71(7) 2_545 . ?
Cu2 Cu1 Se1 58.55(6) . . ?
I2 Cu1 Se1 111.84(8) 2_545 . ?
I1 Cu1 Se1 101.65(7) . . ?
Cu2 Cu1 Cu1 110.04(10) . 2_545 ?
I2 Cu1 Cu1 65.82(6) 2_545 2_545 ?
I1 Cu1 Cu1 140.23(13) . 2_545 ?
Se1 Cu1 Cu1 106.98(9) . 2_545 ?
Cu2 Cu1 I2 58.96(6) . . ?
I2 Cu1 I2 117.84(7) 2_545 . ?
I1 Cu1 I2 103.21(6) . . ?
Se1 Cu1 I2 87.80(6) . . ?
Cu1 Cu1 I2 52.02(6) 2_545 . ?
Se2 Cu2 Cu1 167.10(8) . . ?
Se2 Cu2 Se1 116.42(7) . . ?
Cu1 Cu2 Se1 64.88(6) . . ?
Se2 Cu2 I1 108.33(6) . . ?
Cu1 Cu2 I1 59.94(5) . . ?
Se1 Cu2 I1 103.57(6) . . ?
Se2 Cu2 I2 123.06(7) . . ?
Cu1 Cu2 I2 68.26(7) . . ?
Se1 Cu2 I2 96.20(6) . . ?
I1 Cu2 I2 107.23(6) . . ?
C7 P1 C1 105.8(4) . . ?
C7 P1 C25 106.2(4) . . ?
C1 P1 C25 108.7(4) . . ?
C7 P1 Se1 113.1(4) . . ?
C1 P1 Se1 108.6(3) . . ?
C25 P1 Se1 114.1(4) . . ?
C13 P2 C19 106.3(4) . . ?
C13 P2 C26 106.3(5) . . ?
C19 P2 C26 106.6(4) . . ?
C13 P2 Se2 114.9(4) . . ?
C19 P2 Se2 110.2(4) . . ?
C26 P2 Se2 112.1(3) . . ?
P1 Se1 Cu2 104.39(8) . . ?
P1 Se1 Cu1 115.15(8) . . ?
Cu2 Se1 Cu1 56.57(5) . . ?
P2 Se2 Cu2 104.99(9) . . ?
Cu1 I1 Cu2 56.63(5) . . ?
Cu1 I2 Cu2 113.93(7) 2_545 . ?
Cu1 I2 Cu1 62.16(7) 2_545 . ?
Cu2 I2 Cu1 52.78(5) . . ?
C2 C1 C6 119.7(9) . . ?
C2 C1 P1 120.5(7) . . ?
C6 C1 P1 119.8(8) . . ?
C1 C2 C3 119.8(10) . . ?
C4 C3 C2 118.0(11) . . ?
C5 C4 C3 121.8(10) . . ?
C6 C5 C4 119.8(10) . . ?
C5 C6 C1 120.9(10) . . ?
C8 C7 C12 119.1(9) . . ?
C8 C7 P1 118.5(7) . . ?
C12 C7 P1 122.1(7) . . ?
C9 C8 C7 119.4(11) . . ?
C8 C9 C10 121.0(11) . . ?
C11 C10 C9 119.6(10) . . ?
C10 C11 C12 120.8(11) . . ?
C11 C12 C7 119.9(11) . . ?
C18 C13 C14 118.7(10) . . ?
C18 C13 P2 123.2(8) . . ?
C14 C13 P2 118.0(11) . . ?
C15 C14 C13 118.6(14) . . ?
C16 C15 C14 121.0(12) . . ?
C15 C16 C17 120.2(11) . . ?
C18 C17 C16 118.2(14) . . ?
C13 C18 C17 123.2(12) . . ?
C20 C19 C24 120.2(9) . . ?
C20 C19 P2 118.8(7) . . ?
C24 C19 P2 121.0(8) . . ?
C19 C20 C21 119.0(11) . . ?
C22 C21 C20 120.6(14) . . ?
C21 C22 C23 120.2(12) . . ?
C24 C23 C22 118.7(12) . . ?
C23 C24 C19 121.3(11) . . ?
C25 C25 P1 113.1(8) 2_645 . ?
C26 C26 P2 110.3(10) 2_546 . ?

loop_
_geom_bond_atom_site_label_1
_geom_bond_atom_site_label_2
_geom_bond_distance
_geom_bond_site_symmetry_2
_geom_bond_publ_flag
Cu1 Cu2 2.495(2) . ?
Cu1 I2 2.514(2) 2_545 ?
Cu1 I1 2.585(2) . ?
Cu1 Se1 2.706(2) . ?
Cu1 Cu1 2.820(4) 2_545 ?
Cu1 I2 2.910(2) . ?
Cu2 Se2 2.359(2) . ?
Cu2 Se1 2.550(2) . ?
Cu2 I1 2.671(2) . ?
Cu2 I2 2.684(2) . ?
P1 C7 1.806(9) . ?
P1 C1 1.809(10) . ?
P1 C25 1.812(9) . ?
P1 Se1 2.155(3) . ?
P2 C13 1.808(10) . ?
P2 C19 1.822(8) . ?
P2 C26 1.816(10) . ?
P2 Se2 2.129(3) . ?
I2 Cu1 2.514(2) 2_545 ?
C1 C2 1.387(15) . ?
C1 C6 1.378(12) . ?
C2 C3 1.411(14) . ?
C3 C4 1.38(2) . ?
C4 C5 1.37(2) . ?
C5 C6 1.362(13) . ?
C7 C8 1.388(13) . ?
C7 C12 1.395(13) . ?
C8 C9 1.384(14) . ?
C9 C10 1.37(2) . ?
C10 C11 1.37(2) . ?
C11 C12 1.375(14) . ?
C13 C18 1.35(2) . ?
C13 C14 1.41(2) . ?
C14 C15 1.39(2) . ?
C15 C16 1.35(2) . ?
C16 C17 1.41(2) . ?
C17 C18 1.35(2) . ?
C19 C20 1.363(14) . ?
C19 C24 1.377(14) . ?
C20 C21 1.39(2) . ?
C21 C22 1.36(2) . ?
C22 C23 1.39(2) . ?
C23 C24 1.362(14) . ?
C25 C25 1.54(2) 2_645 ?
C26 C26 1.55(2) 2_546 ?

loop_
_geom_torsion_atom_site_label_1
_geom_torsion_atom_site_label_2
_geom_torsion_atom_site_label_3
_geom_torsion_atom_site_label_4
_geom_torsion
_geom_torsion_site_symmetry_1
_geom_torsion_site_symmetry_2
_geom_torsion_site_symmetry_3
_geom_torsion_site_symmetry_4
_geom_torsion_publ_flag
I2 Cu1 Cu2 Se2 -130.8(5) 2_545 . . . ?
I1 Cu1 Cu2 Se2 25.9(4) . . . . ?
Se1 Cu1 Cu2 Se2 -98.9(4) . . . . ?
Cu1 Cu1 Cu2 Se2 163.0(4) 2_545 . . . ?
I2 Cu1 Cu2 Se2 152.7(4) . . . . ?
I2 Cu1 Cu2 Se1 -31.9(5) 2_545 . . . ?
I1 Cu1 Cu2 Se1 124.80(7) . . . . ?
Se1 Cu1 Cu2 Se1 0.0 . . . . ?
Cu1 Cu1 Cu2 Se1 -98.12(10) 2_545 . . . ?
I2 Cu1 Cu2 Se1 -108.39(5) . . . . ?
I2 Cu1 Cu2 I1 -156.7(6) 2_545 . . . ?
I1 Cu1 Cu2 I1 0.0 . . . . ?
Se1 Cu1 Cu2 I1 -124.80(7) . . . . ?
Cu1 Cu1 Cu2 I1 137.08(13) 2_545 . . . ?
I2 Cu1 Cu2 I1 126.81(7) . . . . ?
I2 Cu1 Cu2 I2 76.4(6) 2_545 . . . ?
I1 Cu1 Cu2 I2 -126.81(7) . . . . ?
Se1 Cu1 Cu2 I2 108.39(5) . . . . ?
Cu1 Cu1 Cu2 I2 10.27(9) 2_545 . . . ?
I2 Cu1 Cu2 I2 0.0 . . . . ?
C7 P1 Se1 Cu2 -42.9(3) . . . . ?
C1 P1 Se1 Cu2 -160.0(3) . . . . ?
C25 P1 Se1 Cu2 78.6(3) . . . . ?
C7 P1 Se1 Cu1 -102.3(3) . . . . ?
C1 P1 Se1 Cu1 140.5(3) . . . . ?
C25 P1 Se1 Cu1 19.1(3) . . . . ?
Se2 Cu2 Se1 P1 54.86(10) . . . . ?
Cu1 Cu2 Se1 P1 -110.88(9) . . . . ?
I1 Cu2 Se1 P1 -63.90(9) . . . . ?
I2 Cu2 Se1 P1 -173.33(7) . . . . ?
Se2 Cu2 Se1 Cu1 165.74(10) . . . . ?
Cu1 Cu2 Se1 Cu1 0.0 . . . . ?
I1 Cu2 Se1 Cu1 46.98(6) . . . . ?
I2 Cu2 Se1 Cu1 -62.45(6) . . . . ?
Cu2 Cu1 Se1 P1 91.09(9) . . . . ?
I2 Cu1 Se1 P1 -95.24(10) 2_545 . . . ?
I1 Cu1 Se1 P1 42.51(10) . . . . ?
Cu1 Cu1 Se1 P1 -165.42(10) 2_545 . . . ?
I2 Cu1 Se1 P1 145.54(8) . . . . ?
Cu2 Cu1 Se1 Cu2 0.0 . . . . ?
I2 Cu1 Se1 Cu2 173.67(10) 2_545 . . . ?
I1 Cu1 Se1 Cu2 -48.58(6) . . . . ?
Cu1 Cu1 Se1 Cu2 103.49(11) 2_545 . . . ?
I2 Cu1 Se1 Cu2 54.46(6) . . . . ?
C13 P2 Se2 Cu2 -48.9(4) . . . . ?
C19 P2 Se2 Cu2 -168.9(3) . . . . ?
C26 P2 Se2 Cu2 72.5(3) . . . . ?
Cu1 Cu2 Se2 P2 -156.5(4) . . . . ?
Se1 Cu2 Se2 P2 110.82(9) . . . . ?
I1 Cu2 Se2 P2 -133.05(9) . . . . ?
I2 Cu2 Se2 P2 -7.04(11) . . . . ?
Cu2 Cu1 I1 Cu2 0.0 . . . . ?
I2 Cu1 I1 Cu2 174.54(14) 2_545 . . . ?
Se1 Cu1 I1 Cu2 45.67(6) . . . . ?
Cu1 Cu1 I1 Cu2 -89.88(14) 2_545 . . . ?
I2 Cu1 I1 Cu2 -44.80(6) . . . . ?
Se2 Cu2 I1 Cu1 -174.10(10) . . . . ?
Cu1 Cu2 I1 Cu1 0.0 . . . . ?
Se1 Cu2 I1 Cu1 -49.89(7) . . . . ?
I2 Cu2 I1 Cu1 51.13(7) . . . . ?
Se2 Cu2 I2 Cu1 175.15(7) . . . 2_545 ?
Cu1 Cu2 I2 Cu1 -11.86(9) . . . 2_545 ?
Se1 Cu2 I2 Cu1 47.93(7) . . . 2_545 ?
I1 Cu2 I2 Cu1 -58.37(8) . . . 2_545 ?
Se2 Cu2 I2 Cu1 -172.99(10) . . . . ?
Cu1 Cu2 I2 Cu1 0.0 . . . . ?
Se1 Cu2 I2 Cu1 59.79(6) . . . . ?
I1 Cu2 I2 Cu1 -46.51(6) . . . . ?
Cu2 Cu1 I2 Cu1 167.73(10) . . . 2_545 ?
I2 Cu1 I2 Cu1 0.0 2_545 . . 2_545 ?
I1 Cu1 I2 Cu1 -144.92(12) . . . 2_545 ?
Se1 Cu1 I2 Cu1 113.62(9) . . . 2_545 ?
Cu1 Cu1 I2 Cu1 0.0 2_545 . . 2_545 ?
Cu2 Cu1 I2 Cu2 0.0 . . . . ?
I2 Cu1 I2 Cu2 -167.73(10) 2_545 . . . ?
I1 Cu1 I2 Cu2 47.34(6) . . . . ?
Se1 Cu1 I2 Cu2 -54.11(6) . . . . ?
Cu1 Cu1 I2 Cu2 -167.73(10) 2_545 . . . ?
C7 P1 C1 C2 30.6(9) . . . . ?
C25 P1 C1 C2 -83.1(8) . . . . ?
Se1 P1 C1 C2 152.2(7) . . . . ?
C7 P1 C1 C6 -146.9(7) . . . . ?
C25 P1 C1 C6 99.5(8) . . . . ?
Se1 P1 C1 C6 -25.2(8) . . . . ?
C6 C1 C2 C3 -0.8(14) . . . . ?
P1 C1 C2 C3 -178.2(7) . . . . ?
C1 C2 C3 C4 2.5(15) . . . . ?
C2 C3 C4 C5 -3.3(16) . . . . ?
C3 C4 C5 C6 2.4(16) . . . . ?
C4 C5 C6 C1 -0.6(15) . . . . ?
C2 C1 C6 C5 -0.2(14) . . . . ?
P1 C1 C6 C5 177.3(8) . . . . ?
C1 P1 C7 C8 54.4(10) . . . . ?
C25 P1 C7 C8 169.8(9) . . . . ?
Se1 P1 C7 C8 -64.4(10) . . . . ?
C1 P1 C7 C12 -132.2(10) . . . . ?
C25 P1 C7 C12 -16.8(11) . . . . ?
Se1 P1 C7 C12 109.1(9) . . . . ?
C12 C7 C8 C9 5.6(17) . . . . ?
P1 C7 C8 C9 179.2(9) . . . . ?
C7 C8 C9 C10 -6.0(18) . . . . ?
C8 C9 C10 C11 2.7(20) . . . . ?
C9 C10 C11 C12 0.9(21) . . . . ?
C10 C11 C12 C7 -1.2(20) . . . . ?
C8 C7 C12 C11 -2.1(18) . . . . ?
P1 C7 C12 C11 -175.5(10) . . . . ?
C19 P2 C13 C18 -83.5(9) . . . . ?
C26 P2 C13 C18 29.8(10) . . . . ?
Se2 P2 C13 C18 154.3(8) . . . . ?
C19 P2 C13 C14 93.5(9) . . . . ?
C26 P2 C13 C14 -153.2(8) . . . . ?
Se2 P2 C13 C14 -28.7(9) . . . . ?
C18 C13 C14 C15 1.7(17) . . . . ?
P2 C13 C14 C15 -175.4(10) . . . . ?
C13 C14 C15 C16 -1.6(20) . . . . ?
C14 C15 C16 C17 0.9(20) . . . . ?
C15 C16 C17 C18 -0.3(19) . . . . ?
C14 C13 C18 C17 -1.2(17) . . . . ?
P2 C13 C18 C17 175.8(10) . . . . ?
C16 C17 C18 C13 0.5(19) . . . . ?
C13 P2 C19 C20 -88.7(10) . . . . ?
C26 P2 C19 C20 158.3(9) . . . . ?
Se2 P2 C19 C20 36.4(9) . . . . ?
C13 P2 C19 C24 88.4(9) . . . . ?
C26 P2 C19 C24 -24.7(9) . . . . ?
Se2 P2 C19 C24 -146.6(7) . . . . ?
C24 C19 C20 C21 1.1(18) . . . . ?
P2 C19 C20 C21 178.2(11) . . . . ?
C19 C20 C21 C22 -1.0(22) . . . . ?
C20 C21 C22 C23 -0.4(23) . . . . ?
C21 C22 C23 C24 1.6(20) . . . . ?
C22 C23 C24 C19 -1.4(18) . . . . ?
C20 C19 C24 C23 0.1(17) . . . . ?
P2 C19 C24 C23 -176.9(9) . . . . ?
C7 P1 C25 C25 -174.7(10) . . . 2_645 ?
C1 P1 C25 C25 -61.3(11) . . . 2_645 ?
Se1 P1 C25 C25 60.1(11) . . . 2_645 ?
C13 P2 C26 C26 -176.8(8) . . . 2_546 ?
C19 P2 C26 C26 -63.8(10) . . . 2_546 ?
Se2 P2 C26 C26 56.9(9) . . . 2_546 ?
